data_1554764
loop_
_publ_author_name
'Luo, Ching-Zong'
'Jayakumar, Jayachandran'
'Gandeepan, Parthasarathy'
'Wu, Yun-Ching'
'Cheng, Chien-Hong'

_publ_section_title
;
 Rhodium(III)-catalyzed vinylic C-H activation: a direct route toward
 pyridinium salts.
;
_journal_issue 4
_journal_name_full 'Organic letters'
_journal_page_first 924
_journal_page_last 927
_journal_paper_doi 10.1021/acs.orglett.5b00028
_journal_volume 17
_journal_year 2015
_chemical_formula_sum 'C25 H20 B F4 N O'
_chemical_formula_weight 437.23
_space_group_crystal_system monoclinic
_space_group_IT_number 14
_space_group_name_Hall '-P 2yn'
_space_group_name_H-M_alt 'P 1 21/n 1'
_atom_sites_solution_hydrogens geom
_audit_creation_method SHELXL-2014
_cell_angle_alpha 90
_cell_angle_beta 110.527(6)
_cell_angle_gamma 90
_cell_formula_units_Z 4
_cell_length_a 10.720(3)
_cell_length_b 18.331(4)
_cell_length_c 12.174(3)
_cell_measurement_reflns_used 0
_cell_measurement_temperature 200(2)
_cell_measurement_theta_max 0
_cell_measurement_theta_min 0
_cell_volume 2240.4(10)
_computing_data_reduction 'SHELXS-86 (Sheldrick, 1986)'
_computing_molecular_graphics 'Ortep-3 for Windows (Farrugia, 1997)'
_computing_publication_material 'WinGX publication routines (Farrugia, 1999)'
_computing_structure_refinement 'SHELXL-97 (Sheldrick, 1997)'
_diffrn_ambient_temperature 200(2)
_diffrn_measured_fraction_theta_full 0.991
_diffrn_measured_fraction_theta_max 0.987
_diffrn_radiation_type MoK\a
_diffrn_radiation_wavelength 0.71073
_diffrn_reflns_av_R_equivalents 0.0356
_diffrn_reflns_av_unetI/netI 0.0394
_diffrn_reflns_Laue_measured_fraction_full 0.991
_diffrn_reflns_Laue_measured_fraction_max 0.987
_diffrn_reflns_limit_h_max 10
_diffrn_reflns_limit_h_min -12
_diffrn_reflns_limit_k_max 18
_diffrn_reflns_limit_k_min -21
_diffrn_reflns_limit_l_max 13
_diffrn_reflns_limit_l_min -14
_diffrn_reflns_number 12880
_diffrn_reflns_point_group_measured_fraction_full 0.991
_diffrn_reflns_point_group_measured_fraction_max 0.987
_diffrn_reflns_theta_full 25.000
_diffrn_reflns_theta_max 25.029
_diffrn_reflns_theta_min 2.313
_diffrn_source 'fine-focus sealed tube'
_exptl_absorpt_coefficient_mu 0.101
_exptl_absorpt_correction_T_max 0.9752
_exptl_absorpt_correction_T_min 0.9374
_exptl_absorpt_correction_type multi-scan
_exptl_crystal_colour colorless
_exptl_crystal_density_diffrn 1.296
_exptl_crystal_density_meas ?
_exptl_crystal_density_method 'not measured'
_exptl_crystal_description prism
_exptl_crystal_F_000 904
_exptl_crystal_size_max 0.650
_exptl_crystal_size_mid 0.410
_exptl_crystal_size_min 0.250
_refine_diff_density_max 0.701
_refine_diff_density_min -0.282
_refine_diff_density_rms 0.050
_refine_ls_extinction_method none
_refine_ls_goodness_of_fit_ref 1.091
_refine_ls_hydrogen_treatment constr
_refine_ls_matrix_type full
_refine_ls_number_parameters 335
_refine_ls_number_reflns 3912
_refine_ls_number_restraints 168
_refine_ls_restrained_S_all 1.142
_refine_ls_R_factor_all 0.0980
_refine_ls_R_factor_gt 0.0730
_refine_ls_shift/su_max 0.000
_refine_ls_shift/su_mean 0.000
_refine_ls_structure_factor_coef Fsqd
_refine_ls_weighting_details 'w=1/[\s^2^(Fo^2^)+(0.0904P)^2^+2.4165P] where P=(Fo^2^+2Fc^2^)/3'
_refine_ls_weighting_scheme calc
_refine_ls_wR_factor_gt 0.2044
_refine_ls_wR_factor_ref 0.2217
_reflns_Friedel_coverage 0.000
_reflns_number_gt 2838
_reflns_number_total 3912
_reflns_threshold_expression 'I > 2\s(I)'
_cod_data_source_file ol5b00028_si_002.cif
_cod_data_source_block a16207
_cod_depositor_comments
;
The following automatic conversions were performed:

data item '_exptl_crystal_density_meas' value 'not measured' was
changed to '?' -- the value is perceived as not measured.

Automatic conversion script
Id: cif_fix_values 6909 2019-04-08 15:41:33Z antanas 
;
_cod_original_cell_volume 2240.6(10)
_cod_original_sg_symbol_H-M 'P 21/n'
_cod_database_code 1554764
_shelx_space_group_comment
;
The symmetry employed for this shelxl refinement is uniquely defined
by the following loop, which should always be used as a source of
symmetry information in preference to the above space-group names.
They are only intended as comments.
;
_shelx_estimated_absorpt_t_min 0.937
_shelx_estimated_absorpt_t_max 0.975
_shelxl_version_number 2014-3

loop_
_space_group_symop_operation_xyz
'x, y, z'
'-x+1/2, y+1/2, -z+1/2'
'-x, -y, -z'
'x-1/2, -y-1/2, z-1/2'

loop_
_atom_site_label
_atom_site_type_symbol
_atom_site_fract_x
_atom_site_fract_y
_atom_site_fract_z
_atom_site_U_iso_or_equiv
_atom_site_adp_type
_atom_site_occupancy
_atom_site_site_symmetry_order
_atom_site_calc_flag
_atom_site_refinement_flags_posn
_atom_site_refinement_flags_adp
_atom_site_refinement_flags_occupancy
_atom_site_disorder_assembly
_atom_site_disorder_group
C1 C 0.3113(4) 0.3440(2) 0.5863(3) 0.0577(9) Uani 1 1 d . . . . .
H1A H 0.3884 0.3493 0.5614 0.087 Uiso 1 1 calc R U . . .
H1B H 0.2525 0.3863 0.5596 0.087 Uiso 1 1 calc R U . . .
H1C H 0.3416 0.3409 0.6720 0.087 Uiso 1 1 calc R U . . .
C2 C 0.2819(3) 0.23360(17) 0.4630(3) 0.0400(7) Uani 1 1 d . . . . .
C3 C 0.3969(3) 0.26042(19) 0.4319(3) 0.0496(8) Uani 1 1 d . . . . .
C4 C 0.5225(3) 0.2320(2) 0.4843(4) 0.0687(12) Uani 1 1 d . . . . .
H4 H 0.5390 0.1953 0.5428 0.082 Uiso 1 1 calc R U . . .
C5 C 0.6269(4) 0.2585(3) 0.4492(6) 0.0927(18) Uani 1 1 d . . . . .
H5 H 0.7143 0.2394 0.4840 0.111 Uiso 1 1 calc R U . . .
C6 C 0.6020(6) 0.3117(3) 0.3653(6) 0.0978(19) Uani 1 1 d . . . . .
H6 H 0.6729 0.3294 0.3431 0.117 Uiso 1 1 calc R U . . .
C7 C 0.4769(6) 0.3396(3) 0.3129(5) 0.0904(16) Uani 1 1 d . . . . .
H7 H 0.4608 0.3763 0.2543 0.108 Uiso 1 1 calc R U . . .
C8 C 0.3748(4) 0.3140(2) 0.3460(4) 0.0682(11) Uani 1 1 d . . . . .
H8 H 0.2877 0.3332 0.3097 0.082 Uiso 1 1 calc R U . . .
C9 C 0.2176(3) 0.16919(16) 0.4161(3) 0.0387(7) Uani 1 1 d . . . . .
C10 C 0.2646(3) 0.12020(17) 0.3408(3) 0.0413(7) Uani 1 1 d . . . . .
C11 C 0.3329(4) 0.05629(19) 0.3880(3) 0.0561(9) Uani 1 1 d . . . . .
H11 H 0.3526 0.0455 0.4686 0.067 Uiso 1 1 calc R U . . .
C12 C 0.3723(4) 0.0087(2) 0.3189(4) 0.0695(11) Uani 1 1 d . . . . .
H12 H 0.4198 -0.0343 0.3525 0.083 Uiso 1 1 calc R U . . .
C13 C 0.3433(4) 0.0228(2) 0.2020(4) 0.0725(12) Uani 1 1 d . . . . .
H13 H 0.3691 -0.0106 0.1543 0.087 Uiso 1 1 calc R U . . .
C14 C 0.2765(5) 0.0859(3) 0.1542(4) 0.0786(13) Uani 1 1 d . . . . .
H14 H 0.2571 0.0962 0.0735 0.094 Uiso 1 1 calc R U . . .
C15 C 0.2373(4) 0.1346(2) 0.2237(3) 0.0605(10) Uani 1 1 d . . . . .
H15 H 0.1914 0.1781 0.1901 0.073 Uiso 1 1 calc R U . . .
C16 C 0.1020(3) 0.15178(17) 0.4395(3) 0.0396(7) Uani 1 1 d . . . . .
C17 C -0.0004(3) 0.09644(17) 0.3990(3) 0.0445(8) Uani 1 1 d . . . . .
C18 C -0.0248(3) 0.03655(18) 0.3228(3) 0.0542(9) Uani 1 1 d . . . . .
H18 H 0.0383 0.0219 0.2884 0.065 Uiso 1 1 calc R U . . .
C19 C -0.1437(4) -0.0006(2) 0.2993(4) 0.0665(11) Uani 1 1 d . . . . .
H19 H -0.1622 -0.0414 0.2479 0.080 Uiso 1 1 calc R U . . .
C20 C -0.2369(4) 0.0204(2) 0.3494(4) 0.0706(12) Uani 1 1 d . . . . .
H20 H -0.3179 -0.0061 0.3304 0.085 Uiso 1 1 calc R U . . .
C21 C -0.2145(4) 0.0784(2) 0.4258(4) 0.0646(11) Uani 1 1 d . . . . .
H21 H -0.2774 0.0924 0.4607 0.077 Uiso 1 1 calc R U . . .
C22 C -0.0953(3) 0.11528(19) 0.4489(3) 0.0509(8) Uani 1 1 d . . . . .
C23 C 0.0613(3) 0.19835(19) 0.5105(3) 0.0435(8) Uani 1 1 d . . . . .
C24 C 0.1265(3) 0.26055(18) 0.5599(3) 0.0442(8) Uani 1 1 d . . . . .
C25 C 0.0768(4) 0.3108(2) 0.6329(3) 0.0608(10) Uani 1 1 d . . . . .
H25A H -0.0034 0.2901 0.6416 0.091 Uiso 1 1 calc R U . . .
H25B H 0.1458 0.3167 0.7104 0.091 Uiso 1 1 calc R U . . .
H25C H 0.0557 0.3584 0.5942 0.091 Uiso 1 1 calc R U . . .
N1 N 0.2372(2) 0.27634(15) 0.5342(2) 0.0444(7) Uani 1 1 d . . . . .
O1 O -0.0582(2) 0.17634(13) 0.5195(2) 0.0532(6) Uani 1 1 d . . . . .
B1 B 0.4480(11) 0.1664(6) 0.7717(10) 0.059(2) Uani 0.524(9) 1 d D U P A 1
F1 F 0.3638(9) 0.2162(6) 0.7925(10) 0.097(3) Uani 0.524(9) 1 d D U P A 1
F2 F 0.4021(15) 0.1255(8) 0.6746(10) 0.099(4) Uani 0.524(9) 1 d D U P A 1
F3 F 0.5148(9) 0.1256(3) 0.8682(5) 0.095(2) Uani 0.524(9) 1 d D U P A 1
F4 F 0.5394(7) 0.2098(5) 0.7476(6) 0.114(2) Uani 0.524(9) 1 d D U P A 1
B1' B 0.4370(13) 0.1610(7) 0.7841(12) 0.063(2) Uani 0.476(9) 1 d D U P A 2
F1' F 0.3950(11) 0.2309(5) 0.7924(11) 0.104(4) Uani 0.476(9) 1 d D U P A 2
F2' F 0.3628(14) 0.1327(8) 0.6800(12) 0.098(4) Uani 0.476(9) 1 d D U P A 2
F3' F 0.4139(10) 0.1156(4) 0.8669(6) 0.103(2) Uani 0.476(9) 1 d D U P A 2
F4' F 0.5694(5) 0.1637(5) 0.8117(9) 0.102(3) Uani 0.476(9) 1 d D U P A 2

loop_
_atom_site_aniso_label
_atom_site_aniso_U_11
_atom_site_aniso_U_22
_atom_site_aniso_U_33
_atom_site_aniso_U_23
_atom_site_aniso_U_13
_atom_site_aniso_U_12
C1 0.055(2) 0.054(2) 0.063(2) -0.0122(18) 0.0188(17) -0.0107(17)
C2 0.0314(15) 0.0440(17) 0.0417(16) 0.0027(14) 0.0094(12) 0.0024(13)
C3 0.0417(18) 0.0504(19) 0.059(2) -0.0124(17) 0.0199(15) -0.0120(15)
C4 0.0379(19) 0.059(2) 0.105(3) -0.023(2) 0.0204(19) -0.0054(17)
C5 0.045(2) 0.074(3) 0.163(5) -0.058(4) 0.040(3) -0.012(2)
C6 0.092(4) 0.086(4) 0.149(5) -0.049(4) 0.085(4) -0.038(3)
C7 0.097(4) 0.099(4) 0.097(3) -0.016(3) 0.060(3) -0.040(3)
C8 0.065(2) 0.078(3) 0.070(2) 0.000(2) 0.033(2) -0.018(2)
C9 0.0308(14) 0.0413(17) 0.0393(16) 0.0089(14) 0.0063(12) 0.0049(13)
C10 0.0304(14) 0.0428(17) 0.0499(18) 0.0007(14) 0.0128(13) -0.0023(13)
C11 0.055(2) 0.050(2) 0.060(2) 0.0061(17) 0.0160(17) 0.0088(17)
C12 0.063(2) 0.053(2) 0.089(3) -0.001(2) 0.022(2) 0.0132(19)
C13 0.071(3) 0.064(3) 0.087(3) -0.017(2) 0.034(2) 0.008(2)
C14 0.097(3) 0.086(3) 0.060(2) -0.004(2) 0.035(2) 0.012(3)
C15 0.070(2) 0.055(2) 0.056(2) 0.0037(18) 0.0222(19) 0.0116(19)
C16 0.0324(15) 0.0413(17) 0.0407(16) 0.0095(14) 0.0075(12) 0.0020(13)
C17 0.0365(16) 0.0388(17) 0.0543(19) 0.0137(15) 0.0111(14) 0.0008(13)
C18 0.0415(18) 0.0415(19) 0.076(2) 0.0057(17) 0.0155(17) 0.0006(14)
C19 0.052(2) 0.0415(19) 0.098(3) -0.001(2) 0.015(2) -0.0078(16)
C20 0.043(2) 0.053(2) 0.113(3) 0.010(2) 0.024(2) -0.0099(18)
C21 0.045(2) 0.055(2) 0.097(3) 0.015(2) 0.030(2) -0.0033(17)
C22 0.0427(18) 0.0460(19) 0.063(2) 0.0133(17) 0.0175(16) -0.0024(15)
C23 0.0333(15) 0.055(2) 0.0428(17) 0.0105(15) 0.0136(13) 0.0020(14)
C24 0.0406(17) 0.0512(19) 0.0402(17) 0.0054(15) 0.0133(14) 0.0022(14)
C25 0.063(2) 0.066(2) 0.059(2) -0.0057(19) 0.0293(18) -0.0001(19)
N1 0.0377(14) 0.0483(16) 0.0443(14) 0.0001(12) 0.0109(11) -0.0017(12)
O1 0.0429(12) 0.0596(15) 0.0640(15) 0.0069(12) 0.0272(11) -0.0024(11)
B1 0.053(4) 0.052(4) 0.060(4) -0.005(3) 0.004(3) 0.000(3)
F1 0.060(4) 0.136(7) 0.105(5) 0.004(5) 0.042(4) 0.032(4)
F2 0.143(9) 0.060(4) 0.059(3) -0.012(3) -0.009(4) -0.003(5)
F3 0.116(6) 0.077(3) 0.059(3) 0.006(2) -0.009(3) 0.019(4)
F4 0.089(4) 0.141(6) 0.109(5) -0.003(4) 0.033(3) -0.044(4)
B1' 0.057(4) 0.060(4) 0.064(4) -0.012(4) 0.010(4) 0.003(4)
F1' 0.103(6) 0.052(3) 0.108(5) -0.028(3) -0.024(5) 0.007(4)
F2' 0.104(6) 0.043(4) 0.086(5) 0.001(3) -0.043(4) -0.020(4)
F3' 0.120(6) 0.105(4) 0.083(4) 0.020(3) 0.033(4) 0.016(4)
F4' 0.048(3) 0.116(6) 0.129(6) -0.047(5) 0.014(3) -0.001(3)

loop_
_atom_type_symbol
_atom_type_description
_atom_type_scat_dispersion_real
_atom_type_scat_dispersion_imag
_atom_type_scat_source
C C 0.0033 0.0016 'International Tables Vol C Tables 4.2.6.8 and 6.1.1.4'
H H 0.0000 0.0000 'International Tables Vol C Tables 4.2.6.8 and 6.1.1.4'
B B 0.0013 0.0007 'International Tables Vol C Tables 4.2.6.8 and 6.1.1.4'
N N 0.0061 0.0033 'International Tables Vol C Tables 4.2.6.8 and 6.1.1.4'
O O 0.0106 0.0060 'International Tables Vol C Tables 4.2.6.8 and 6.1.1.4'
F F 0.0171 0.0103 'International Tables Vol C Tables 4.2.6.8 and 6.1.1.4'

loop_
_geom_angle_atom_site_label_1
_geom_angle_atom_site_label_2
_geom_angle_atom_site_label_3
_geom_angle
N1 C1 H1A 109.5
N1 C1 H1B 109.5
H1A C1 H1B 109.5
N1 C1 H1C 109.5
H1A C1 H1C 109.5
H1B C1 H1C 109.5
N1 C2 C9 120.8(3)
N1 C2 C3 118.3(3)
C9 C2 C3 120.8(3)
C4 C3 C8 119.8(3)
C4 C3 C2 121.2(3)
C8 C3 C2 119.0(3)
C3 C4 C5 118.6(5)
C3 C4 H4 120.7
C5 C4 H4 120.7
C6 C5 C4 120.1(4)
C6 C5 H5 119.9
C4 C5 H5 119.9
C7 C6 C5 121.3(4)
C7 C6 H6 119.4
C5 C6 H6 119.4
C6 C7 C8 119.1(5)
C6 C7 H7 120.5
C8 C7 H7 120.5
C7 C8 C3 121.2(4)
C7 C8 H8 119.4
C3 C8 H8 119.4
C2 C9 C16 117.3(3)
C2 C9 C10 122.6(3)
C16 C9 C10 120.0(3)
C15 C10 C11 118.6(3)
C15 C10 C9 121.7(3)
C11 C10 C9 119.6(3)
C12 C11 C10 120.7(4)
C12 C11 H11 119.6
C10 C11 H11 119.6
C13 C12 C11 120.5(4)
C13 C12 H12 119.8
C11 C12 H12 119.8
C12 C13 C14 119.5(4)
C12 C13 H13 120.2
C14 C13 H13 120.2
C13 C14 C15 120.3(4)
C13 C14 H14 119.8
C15 C14 H14 119.8
C10 C15 C14 120.4(4)
C10 C15 H15 119.8
C14 C15 H15 119.8
C23 C16 C9 118.6(3)
C23 C16 C17 106.0(3)
C9 C16 C17 135.1(3)
C22 C17 C18 119.0(3)
C22 C17 C16 105.0(3)
C18 C17 C16 135.8(3)
C19 C18 C17 117.9(3)
C19 C18 H18 121.1
C17 C18 H18 121.1
C18 C19 C20 121.5(4)
C18 C19 H19 119.3
C20 C19 H19 119.3
C21 C20 C19 121.8(3)
C21 C20 H20 119.1
C19 C20 H20 119.1
C20 C21 C22 116.4(4)
C20 C21 H21 121.8
C22 C21 H21 121.8
O1 C22 C21 124.4(3)
O1 C22 C17 112.1(3)
C21 C22 C17 123.5(4)
C24 C23 O1 123.8(3)
C24 C23 C16 124.3(3)
O1 C23 C16 111.8(3)
N1 C24 C23 115.5(3)
N1 C24 C25 121.7(3)
C23 C24 C25 122.7(3)
C24 C25 H25A 109.5
C24 C25 H25B 109.5
H25A C25 H25B 109.5
C24 C25 H25C 109.5
H25A C25 H25C 109.5
H25B C25 H25C 109.5
C24 N1 C2 123.3(3)
C24 N1 C1 117.2(3)
C2 N1 C1 119.5(3)
C22 O1 C23 105.1(2)
F2 B1 F3 111.9(11)
F2 B1 F1 118.3(11)
F3 B1 F1 112.8(10)
F2 B1 F4 101.9(11)
F3 B1 F4 107.7(9)
F1 B1 F4 102.6(9)
F4' B1' F2' 118.5(12)
F4' B1' F1' 107.0(11)
F2' B1' F1' 109.2(11)
F4' B1' F3' 106.3(10)
F2' B1' F3' 104.8(12)
F1' B1' F3' 110.9(11)

loop_
_geom_bond_atom_site_label_1
_geom_bond_atom_site_label_2
_geom_bond_distance
C1 N1 1.489(4)
C1 H1A 0.9800
C1 H1B 0.9800
C1 H1C 0.9800
C2 N1 1.373(4)
C2 C9 1.385(4)
C2 C3 1.493(4)
C3 C4 1.375(5)
C3 C8 1.393(5)
C4 C5 1.417(6)
C4 H4 0.9500
C5 C6 1.368(8)
C5 H5 0.9500
C6 C7 1.367(8)
C6 H6 0.9500
C7 C8 1.375(6)
C7 H7 0.9500
C8 H8 0.9500
C9 C16 1.402(4)
C9 C10 1.492(4)
C10 C15 1.376(5)
C10 C11 1.394(5)
C11 C12 1.377(5)
C11 H11 0.9500
C12 C13 1.371(6)
C12 H12 0.9500
C13 C14 1.376(6)
C13 H13 0.9500
C14 C15 1.393(5)
C14 H14 0.9500
C15 H15 0.9500
C16 C23 1.391(5)
C16 C17 1.448(4)
C17 C22 1.399(5)
C17 C18 1.401(5)
C18 C19 1.384(5)
C18 H18 0.9500
C19 C20 1.395(6)
C19 H19 0.9500
C20 C21 1.378(6)
C20 H20 0.9500
C21 C22 1.384(5)
C21 H21 0.9500
C22 O1 1.382(4)
C23 C24 1.362(5)
C23 O1 1.383(4)
C24 N1 1.361(4)
C24 C25 1.501(5)
C25 H25A 0.9800
C25 H25B 0.9800
C25 H25C 0.9800
B1 F2 1.339(11)
B1 F3 1.365(11)
B1 F1 1.369(11)
B1 F4 1.371(11)
B1' F4' 1.340(13)
B1' F2' 1.342(11)
B1' F1' 1.374(12)
B1' F3' 1.395(13)
